data_2108039
loop_
_publ_author_name
'Merlino, Stefano'
'Sartori, Franco'

_publ_section_title
;
 The structures of m-cyanoaniline and p-cyanoaniline
;
_journal_name_full 'Acta Crystallographica Section B'
_journal_page_first 1476
_journal_page_last 1480
_journal_paper_doi 10.1107/S0567740882006177
_journal_volume 38
_journal_year 1982
_chemical_formula_sum 'C7 H6 N2'
_chemical_formula_weight 118.14
_space_group_IT_number 14
_symmetry_cell_setting monoclinic
_symmetry_Int_Tables_number 14
_symmetry_space_group_name_Hall '-P 2ybc'
_symmetry_space_group_name_H-M 'P 1 21/c 1'
_cell_angle_alpha 90
_cell_angle_beta 102.0(1)
_cell_angle_gamma 90
_cell_formula_units_Z 4
_cell_length_a 7.35(1)
_cell_length_b 5.56(1)
_cell_length_c 16.10(2)
_cell_volume 643.6(17)
_diffrn_ambient_temperature 293
_diffrn_radiation_probe x-ray
_diffrn_radiation_type CuK\a
_diffrn_radiation_wavelength 1.54184
_exptl_absorpt_coefficient_mu 0.63
_exptl_crystal_density_diffrn 1.22
_exptl_crystal_F_000 248
_refine_ls_number_reflns 768
_refine_ls_R_factor_gt 0.068
_cod_data_source_file Acta-Cryst-1982-B38-1476-1480-2.cif
_cod_data_source_block pCA
_cod_original_sg_symbol_H-M 'P 21/c'
_cod_original_formula_sum 'H6 C7 N2'
_cod_database_code 2108039

loop_
_symmetry_equiv_pos_site_id
_symmetry_equiv_pos_as_xyz
1 x,y,z
2 -x,1/2+y,1/2-z
3 -x,-y,-z
4 x,1/2-y,1/2+z

loop_
_atom_site_label
_atom_site_type_symbol
_atom_site_thermal_displace_type
_atom_site_fract_x
_atom_site_fract_y
_atom_site_fract_z
_atom_site_occupancy
_atom_site_U_iso_or_equiv
_atom_site_calc_flag
_atom_site_refinement_flags
_atom_site_disorder_assembly
_atom_site_disorder_group
N1 N Uiso 0.3042(5) 0.7549(7) 0.7918(3) 1.000 0.0799 . . . .
N2 N Uiso 0.2037(5) 0.1355(7) 0.4260(2) 1.000 0.0926 . . . .
C1 C Uiso 0.2791(4) 0.6362(5) 0.7164(2) 1.000 0.0593 . . . .
C2 C Uiso 0.3540(5) 0.7235(6) 0.6494(2) 1.000 0.0636 . . . .
C3 C Uiso 0.3294(5) 0.6008(6) 0.5736(2) 1.000 0.0627 . . . .
C4 C Uiso 0.2294(4) 0.3828(5) 0.5630(2) 1.000 0.0590 . . . .
C5 C Uiso 0.1540(5) 0.2966(6) 0.6290(2) 1.000 0.0640 . . . .
C6 C Uiso 0.1770(5) 0.4185(6) 0.7045(2) 1.000 0.0636 . . . .
C7 C Uiso 0.2123(5) 0.2482(7) 0.4860(3) 1.000 0.0746 . . . .
H1 H Uiso 0.44800 0.85300 0.65300 1.000 0.1013 . . . .
H2 H Uiso 0.38800 0.66800 0.52700 1.000 0.1013 . . . .
H3 H Uiso 0.07000 0.14100 0.62400 1.000 0.1013 . . . .
H4 H Uiso 0.13700 0.36500 0.74900 1.000 0.1013 . . . .
H5 H Uiso 0.37900 0.88800 0.80000 1.000 0.1013 . . . .
H6 H Uiso 0.26800 0.70700 0.83300 1.000 0.1013 . . . .

loop_
_geom_angle_atom_site_label_1
_geom_angle_atom_site_label_2
_geom_angle_atom_site_label_3
_geom_angle
_geom_angle_site_symmetry_1
_geom_angle_site_symmetry_2
_geom_angle_site_symmetry_3
_geom_angle_publ_flag
H5 N1 H6 116.00 . . . no
C1 N1 H5 119.00 . . . no
C1 N1 H6 124.00 . . . no
N1 C1 C2 121.3(3) . . . yes
N1 C1 C6 120.4(3) . . . yes
C2 C1 C6 118.4(3) . . . no
C1 C2 C3 120.8(3) . . . no
C2 C3 C4 120.2(3) . . . no
C5 C4 C7 120.5(3) . . . no
C3 C4 C5 119.2(3) . . . no
C3 C4 C7 120.3(3) . . . no
C4 C5 C6 121.0(3) . . . no
C1 C6 C5 120.4(3) . . . no
N2 C7 C4 177.5(4) . . . yes
C1 C2 H1 126.00 . . . no
C3 C2 H1 112.00 . . . no
C2 C3 H2 118.00 . . . no
C4 C3 H2 121.00 . . . no
C4 C5 H3 123.00 . . . no
C6 C5 H3 116.00 . . . no
C1 C6 H4 116.00 . . . no
C5 C6 H4 124.00 . . . no

loop_
_geom_bond_atom_site_label_1
_geom_bond_atom_site_label_2
_geom_bond_distance
_geom_bond_site_symmetry_1
_geom_bond_site_symmetry_2
_geom_bond_publ_flag
N1 C1 1.360(6) . . yes
N2 C7 1.142(6) . . yes
N1 H5 0.9100 . . no
N1 H6 0.8100 . . no
C1 C6 1.416(5) . . no
C1 C2 1.396(5) . . no
C2 C3 1.377(5) . . no
C3 C4 1.409(5) . . no
C4 C5 1.382(5) . . no
C4 C7 1.431(6) . . no
C5 C6 1.371(5) . . no
C2 H1 0.9900 . . no
C3 H2 1.0100 . . no
C5 H3 1.0600 . . no
C6 H4 0.8800 . . no

loop_
_geom_hbond_atom_site_label_D
_geom_hbond_atom_site_label_H
_geom_hbond_atom_site_label_A
_geom_hbond_distance_DH
_geom_hbond_distance_HA
_geom_hbond_distance_DA
_geom_hbond_angle_DHA
_geom_hbond_site_symmetry_A
_geom_hbond_publ_flag
N1 H6 N2 0.8100 2.5300 3.254(8) 150.00 4_555 yes
C5 H3 N2 1.0600 2.5300 3.536(8) 160.00 3_556 yes

loop_
_geom_torsion_atom_site_label_1
_geom_torsion_atom_site_label_2
_geom_torsion_atom_site_label_3
_geom_torsion_atom_site_label_4
_geom_torsion
_geom_torsion_site_symmetry_1
_geom_torsion_site_symmetry_2
_geom_torsion_site_symmetry_3
_geom_torsion_site_symmetry_4
_geom_torsion_publ_flag
N1 C1 C2 C3 179.4(4) . . . . no
C6 C1 C2 C3 -0.1(5) . . . . no
N1 C1 C6 C5 -179.0(4) . . . . no
C2 C1 C6 C5 0.5(5) . . . . no
C1 C2 C3 C4 -0.7(5) . . . . no
C2 C3 C4 C5 1.1(5) . . . . no
C2 C3 C4 C7 -176.6(4) . . . . no
C3 C4 C5 C6 -0.7(5) . . . . no
C7 C4 C5 C6 176.9(4) . . . . no
C4 C5 C6 C1 0.0(5) . . . . no
